data_7230179
loop_
_publ_author_name
'Zhang, Xiu-Mei'
'Liu, Feng'
'Gao, Wei'
'Huang, Hong'
'Liu, Jie-Ping'

_publ_section_title
;
 Six novel coordination polymers based on the
 5-(1H-tetrazol-5-yl)isophthalic acid ligand: structures, luminescence,
 and magnetic properties
;
_journal_issue 14
_journal_name_full CrystEngComm
_journal_page_first 1985
_journal_paper_doi 10.1039/C8CE00030A
_journal_volume 20
_journal_year 2018
_chemical_formula_sum 'C9 H8 Co2 N4 O7'
_chemical_formula_weight 402.05
_space_group_crystal_system monoclinic
_space_group_IT_number 14
_space_group_name_Hall '-P 2ybc'
_space_group_name_H-M_alt 'P 1 21/c 1'
_symmetry_space_group_name_Hall '-P 2ybc'
_symmetry_space_group_name_H-M 'P 1 21/c 1'
_atom_sites_solution_hydrogens mixed
_audit_creation_method SHELXL-2014/7
_audit_update_record
;
2017-12-22 deposited with the CCDC.
2018-02-22 downloaded from the CCDC.
;
_cell_angle_alpha 90
_cell_angle_beta 98.908(2)
_cell_angle_gamma 90
_cell_formula_units_Z 4
_cell_length_a 12.3214(8)
_cell_length_b 14.7121(10)
_cell_length_c 6.7818(5)
_cell_measurement_reflns_used 6299
_cell_measurement_temperature 298(2)
_cell_measurement_theta_max 27.35
_cell_measurement_theta_min 3.34
_cell_volume 1214.53(15)
_computing_cell_refinement 'Bruker SMART'
_computing_data_collection 'Bruker SMART'
_computing_data_reduction 'Bruker SAINT'
_computing_molecular_graphics 'Bruker SHELXTL'
_computing_publication_material 'Bruker SHELXTL'
_computing_structure_refinement 'SHELXL-2014/7 (Sheldrick, 2014)'
_computing_structure_solution 'Bruker SHELXTL'
_diffrn_ambient_temperature 298(2)
_diffrn_measured_fraction_theta_full 0.999
_diffrn_measured_fraction_theta_max 0.999
_diffrn_measurement_device_type 'CCD area detector'
_diffrn_measurement_method 'phi and omega scans'
_diffrn_radiation_type MoK\a
_diffrn_radiation_wavelength 0.71073
_diffrn_reflns_av_R_equivalents 0.0406
_diffrn_reflns_av_unetI/netI 0.0263
_diffrn_reflns_Laue_measured_fraction_full 0.999
_diffrn_reflns_Laue_measured_fraction_max 0.999
_diffrn_reflns_limit_h_max 14
_diffrn_reflns_limit_h_min -14
_diffrn_reflns_limit_k_max 17
_diffrn_reflns_limit_k_min -17
_diffrn_reflns_limit_l_max 8
_diffrn_reflns_limit_l_min -7
_diffrn_reflns_number 12822
_diffrn_reflns_point_group_measured_fraction_full 0.999
_diffrn_reflns_point_group_measured_fraction_max 0.999
_diffrn_reflns_theta_full 25.009
_diffrn_reflns_theta_max 25.009
_diffrn_reflns_theta_min 3.236
_diffrn_source 'fine-focus sealed tube'
_exptl_absorpt_coefficient_mu 2.778
_exptl_absorpt_correction_type none
_exptl_crystal_colour RED
_exptl_crystal_density_diffrn 2.199
_exptl_crystal_density_method 'not measured'
_exptl_crystal_description block
_exptl_crystal_F_000 800
_exptl_crystal_size_max 0.100
_exptl_crystal_size_mid 0.100
_exptl_crystal_size_min 0.080
_refine_diff_density_max 0.941
_refine_diff_density_min -0.538
_refine_diff_density_rms 0.109
_refine_ls_extinction_method none
_refine_ls_goodness_of_fit_ref 1.091
_refine_ls_hydrogen_treatment mixed
_refine_ls_matrix_type full
_refine_ls_number_parameters 214
_refine_ls_number_reflns 2134
_refine_ls_number_restraints 4
_refine_ls_restrained_S_all 1.091
_refine_ls_R_factor_all 0.0399
_refine_ls_R_factor_gt 0.0307
_refine_ls_shift/su_max 0.001
_refine_ls_shift/su_mean 0.000
_refine_ls_structure_factor_coef Fsqd
_refine_ls_weighting_details 'w=1/[\s^2^(Fo^2^)+(0.0443P)^2^+1.9997P] where P=(Fo^2^+2Fc^2^)/3'
_refine_ls_weighting_scheme calc
_refine_ls_wR_factor_gt 0.0791
_refine_ls_wR_factor_ref 0.0839
_reflns_Friedel_coverage 0.000
_reflns_number_gt 1834
_reflns_number_total 2134
_reflns_threshold_expression 'I > 2\s(I)'
_cod_data_source_file c8ce00030a2.cif
_cod_data_source_block 3
_cod_depositor_comments 'Adding full bibliography for 7230178--7230183.cif.'
_cod_database_code 7230179
_shelx_shelxl_version_number 2014/7
_shelx_space_group_comment
;
The symmetry employed for this shelxl refinement is uniquely defined
by the following loop, which should always be used as a source of
symmetry information in preference to the above space-group names.
They are only intended as comments.
;
_shelx_estimated_absorpt_t_min 0.769
_shelx_estimated_absorpt_t_max 0.808

loop_
_space_group_symop_operation_xyz
'x, y, z'
'-x, y+1/2, -z+1/2'
'-x, -y, -z'
'x, -y-1/2, z-1/2'

loop_
_atom_site_label
_atom_site_type_symbol
_atom_site_fract_x
_atom_site_fract_y
_atom_site_fract_z
_atom_site_U_iso_or_equiv
_atom_site_adp_type
_atom_site_occupancy
_atom_site_site_symmetry_order
_atom_site_calc_flag
_atom_site_refinement_flags_posn
_atom_site_refinement_flags_adp
Co1 Co 0.76688(4) 0.45341(3) 0.69909(7) 0.01395(15) Uani 1 1 d . .
Co2 Co 0.81528(4) 0.24676(3) 0.45585(7) 0.01109(15) Uani 1 1 d . .
O1 O 0.71126(19) 0.58342(15) 0.6858(4) 0.0156(5) Uani 1 1 d . .
O2 O 0.8677(2) 0.65996(17) 0.7033(4) 0.0224(6) Uani 1 1 d . .
O3 O 0.3783(2) 0.89595(17) 0.7878(4) 0.0216(6) Uani 1 1 d . .
O4 O 0.3516(2) 0.76398(17) 0.6152(4) 0.0209(6) Uani 1 1 d . .
O5 O 0.9450(3) 0.4957(2) 0.7295(6) 0.0411(8) Uani 1 1 d D .
H5A H 0.931(4) 0.5517(16) 0.728(9) 0.062 Uiso 1 1 d D U
H5C H 1.0130(18) 0.488(3) 0.736(9) 0.062 Uiso 1 1 d D U
O6 O 0.83592(19) 0.32535(15) 0.7090(3) 0.0120(5) Uani 1 1 d D .
H6A H 0.9035(11) 0.336(3) 0.719(6) 0.018 Uiso 1 1 d D U
O7 O 0.9976(2) 0.2501(2) 0.5074(5) 0.0250(7) Uani 1 1 d . .
H7A H 1.031(4) 0.274(3) 0.451(8) 0.037 Uiso 1 1 d . U
H7C H 1.038(4) 0.220(3) 0.603(8) 0.037 Uiso 1 1 d . U
N1 N 0.7844(2) 1.04106(18) 0.5485(4) 0.0153(6) Uani 1 1 d . .
N2 N 0.8191(2) 1.12323(19) 0.6184(4) 0.0145(6) Uani 1 1 d . .
N3 N 0.8103(2) 1.12789(18) 0.8052(4) 0.0136(6) Uani 1 1 d . .
N4 N 0.7702(2) 1.04971(18) 0.8656(4) 0.0154(6) Uani 1 1 d . .
C1 C 0.7634(3) 0.6562(2) 0.6903(5) 0.0115(7) Uani 1 1 d . .
C2 C 0.7011(3) 0.7443(2) 0.6842(5) 0.0102(7) Uani 1 1 d . .
C3 C 0.5877(3) 0.7429(2) 0.6810(5) 0.0125(7) Uani 1 1 d . .
H3B H 0.5498 0.6880 0.6701 0.015 Uiso 1 1 calc R U
C4 C 0.5315(3) 0.8241(2) 0.6944(5) 0.0150(7) Uani 1 1 d . .
C5 C 0.5888(3) 0.9060(2) 0.7039(5) 0.0166(7) Uani 1 1 d . .
H5B H 0.5517 0.9602 0.7167 0.020 Uiso 1 1 calc R U
C6 C 0.7005(3) 0.9079(2) 0.6947(5) 0.0111(7) Uani 1 1 d . .
C7 C 0.7571(3) 0.8263(2) 0.6876(5) 0.0116(7) Uani 1 1 d . .
H7B H 0.8324 0.8268 0.6852 0.014 Uiso 1 1 calc R U
C8 C 0.4104(3) 0.8276(2) 0.6994(5) 0.0164(8) Uani 1 1 d . .
C9 C 0.7554(3) 0.9982(2) 0.7023(5) 0.0118(7) Uani 1 1 d . .

loop_
_atom_site_aniso_label
_atom_site_aniso_U_11
_atom_site_aniso_U_22
_atom_site_aniso_U_33
_atom_site_aniso_U_23
_atom_site_aniso_U_13
_atom_site_aniso_U_12
Co1 0.0139(3) 0.0068(2) 0.0219(3) 0.00090(18) 0.00531(19) 0.00104(19)
Co2 0.0134(3) 0.0063(2) 0.0135(3) -0.00062(17) 0.00229(18) -0.00074(17)
O1 0.0164(12) 0.0056(12) 0.0252(14) -0.0006(10) 0.0045(10) -0.0009(10)
O2 0.0113(13) 0.0138(13) 0.0428(17) 0.0002(11) 0.0065(11) 0.0019(10)
O3 0.0158(12) 0.0159(13) 0.0338(16) -0.0072(11) 0.0054(11) 0.0023(11)
O4 0.0144(13) 0.0147(13) 0.0333(16) -0.0034(11) 0.0028(11) -0.0028(10)
O5 0.0205(16) 0.0178(15) 0.084(3) -0.0027(16) 0.0054(16) -0.0009(12)
O6 0.0125(12) 0.0098(12) 0.0140(13) 0.0007(9) 0.0034(10) 0.0000(10)
O7 0.0126(14) 0.0358(18) 0.0267(17) 0.0129(13) 0.0033(11) -0.0012(12)
N1 0.0176(15) 0.0067(14) 0.0207(17) -0.0018(12) 0.0000(13) -0.0044(12)
N2 0.0214(16) 0.0087(14) 0.0140(16) -0.0009(11) 0.0044(12) -0.0030(12)
N3 0.0189(15) 0.0091(14) 0.0133(16) 0.0011(11) 0.0040(12) -0.0012(12)
N4 0.0176(16) 0.0047(14) 0.0243(17) 0.0009(11) 0.0046(13) -0.0043(12)
C1 0.0122(17) 0.0108(17) 0.0115(17) -0.0010(13) 0.0023(13) 0.0021(14)
C2 0.0165(17) 0.0047(15) 0.0098(17) 0.0001(12) 0.0034(13) 0.0022(13)
C3 0.0130(17) 0.0067(16) 0.0180(19) -0.0014(13) 0.0024(13) -0.0035(13)
C4 0.0160(18) 0.0122(17) 0.0173(19) -0.0006(14) 0.0044(14) -0.0013(14)
C5 0.0187(18) 0.0079(16) 0.023(2) 0.0004(14) 0.0027(15) 0.0024(14)
C6 0.0138(16) 0.0050(15) 0.0151(18) -0.0011(12) 0.0036(13) -0.0028(13)
C7 0.0100(16) 0.0116(17) 0.0138(18) -0.0014(13) 0.0037(13) -0.0022(14)
C8 0.0167(18) 0.0134(18) 0.019(2) 0.0029(14) 0.0029(14) 0.0005(15)
C9 0.0069(16) 0.0160(18) 0.0123(18) 0.0008(13) 0.0014(13) 0.0038(14)

loop_
_atom_type_symbol
_atom_type_description
_atom_type_scat_dispersion_real
_atom_type_scat_dispersion_imag
_atom_type_scat_source
C C 0.0033 0.0016 'International Tables Vol C Tables 4.2.6.8 and 6.1.1.4'
H H 0.0000 0.0000 'International Tables Vol C Tables 4.2.6.8 and 6.1.1.4'
N N 0.0061 0.0033 'International Tables Vol C Tables 4.2.6.8 and 6.1.1.4'
O O 0.0106 0.0060 'International Tables Vol C Tables 4.2.6.8 and 6.1.1.4'
Co Co 0.3494 0.9721 'International Tables Vol C Tables 4.2.6.8 and 6.1.1.4'

loop_
_geom_angle_atom_site_label_1
_geom_angle_atom_site_label_2
_geom_angle_atom_site_label_3
_geom_angle
_geom_angle_site_symmetry_1
_geom_angle_site_symmetry_3
O3 Co1 O1 95.89(10) 2_646 .
O3 Co1 O6 88.83(10) 2_646 .
O1 Co1 O6 175.26(9) . .
O3 Co1 O5 168.11(11) 2_646 .
O1 Co1 O5 93.49(10) . .
O6 Co1 O5 81.89(10) . .
O3 Co1 N4 101.00(11) 2_646 4_575
O1 Co1 N4 91.89(10) . 4_575
O6 Co1 N4 86.73(9) . 4_575
O5 Co1 N4 85.95(13) . 4_575
O3 Co1 N1 84.98(11) 2_646 4_576
O1 Co1 N1 89.41(10) . 4_576
O6 Co1 N1 91.48(9) . 4_576
O5 Co1 N1 87.83(12) . 4_576
N4 Co1 N1 173.72(11) 4_575 4_576
O6 Co2 O4 90.86(10) 4_565 3_666
O6 Co2 O6 165.59(13) 4_565 .
O4 Co2 O6 103.33(10) 3_666 .
O6 Co2 N3 93.18(10) 4_565 4_575
O4 Co2 N3 90.03(11) 3_666 4_575
O6 Co2 N3 84.43(10) . 4_575
O6 Co2 N2 89.16(10) 4_565 1_545
O4 Co2 N2 89.82(11) 3_666 1_545
O6 Co2 N2 93.33(10) . 1_545
N3 Co2 N2 177.66(11) 4_575 1_545
O6 Co2 O7 83.60(11) 4_565 .
O4 Co2 O7 174.45(11) 3_666 .
O6 Co2 O7 82.22(10) . .
N3 Co2 O7 90.59(11) 4_575 .
N2 Co2 O7 89.79(11) 1_545 .
C1 O1 Co1 129.7(2) . .
C8 O3 Co1 135.0(2) . 2_656
C8 O4 Co2 130.5(2) . 3_666
Co1 O5 H5A 94(3) . .
Co1 O5 H5C 156(3) . .
H5A O5 H5C 110(3) . .
Co2 O6 Co2 112.34(11) 4_566 .
Co2 O6 Co1 113.58(11) 4_566 .
Co2 O6 Co1 119.34(11) . .
Co2 O6 H6A 106(3) 4_566 .
Co2 O6 H6A 99(3) . .
Co1 O6 H6A 104(3) . .
Co2 O7 H7A 126(4) . .
Co2 O7 H7C 124(3) . .
H7A O7 H7C 110(5) . .
C9 N1 N2 105.2(3) . .
C9 N1 Co1 145.5(2) . 4_575
N2 N1 Co1 107.4(2) . 4_575
N3 N2 N1 108.9(3) . .
N3 N2 Co2 117.8(2) . 1_565
N1 N2 Co2 127.3(2) . 1_565
N2 N3 N4 110.2(3) . .
N2 N3 Co2 121.5(2) . 4_576
N4 N3 Co2 126.0(2) . 4_576
C9 N4 N3 104.1(3) . .
C9 N4 Co1 142.8(2) . 4_576
N3 N4 Co1 112.7(2) . 4_576
O1 C1 O2 123.3(3) . .
O1 C1 C2 118.7(3) . .
O2 C1 C2 117.9(3) . .
C7 C2 C3 120.5(3) . .
C7 C2 C1 119.9(3) . .
C3 C2 C1 119.6(3) . .
C4 C3 C2 119.6(3) . .
C4 C3 H3B 120.2 . .
C2 C3 H3B 120.2 . .
C3 C4 C5 119.5(3) . .
C3 C4 C8 122.6(3) . .
C5 C4 C8 118.0(3) . .
C6 C5 C4 120.9(3) . .
C6 C5 H5B 119.5 . .
C4 C5 H5B 119.5 . .
C5 C6 C7 119.3(3) . .
C5 C6 C9 117.7(3) . .
C7 C6 C9 122.9(3) . .
C2 C7 C6 120.0(3) . .
C2 C7 H7B 120.0 . .
C6 C7 H7B 120.0 . .
O4 C8 O3 127.1(3) . .
O4 C8 C4 117.9(3) . .
O3 C8 C4 115.1(3) . .
N1 C9 N4 111.6(3) . .
N1 C9 C6 125.3(3) . .
N4 C9 C6 122.7(3) . .

loop_
_geom_bond_atom_site_label_1
_geom_bond_atom_site_label_2
_geom_bond_distance
_geom_bond_site_symmetry_2
Co1 O3 1.992(2) 2_646
Co1 O1 2.029(2) .
Co1 O6 2.064(2) .
Co1 O5 2.259(3) .
Co1 N4 2.269(3) 4_575
Co1 N1 2.347(3) 4_576
Co2 O6 2.031(2) 4_565
Co2 O4 2.044(3) 3_666
Co2 O6 2.053(2) .
Co2 N3 2.104(3) 4_575
Co2 N2 2.122(3) 1_545
Co2 O7 2.219(3) .
O1 C1 1.246(4) .
O2 C1 1.276(4) .
O3 C8 1.266(4) .
O3 Co1 1.993(2) 2_656
O4 C8 1.264(4) .
O4 Co2 2.044(3) 3_666
O5 H5A 0.842(19) .
O5 H5C 0.841(19) .
O6 Co2 2.031(2) 4_566
O6 H6A 0.839(10) .
O7 H7A 0.69(5) .
O7 H7C 0.87(5) .
N1 C9 1.315(4) .
N1 N2 1.344(4) .
N1 Co1 2.347(3) 4_575
N2 N3 1.290(4) .
N2 Co2 2.122(3) 1_565
N3 N4 1.341(4) .
N3 Co2 2.104(3) 4_576
N4 C9 1.331(4) .
N4 Co1 2.269(3) 4_576
C1 C2 1.504(4) .
C2 C7 1.389(5) .
C2 C3 1.395(5) .
C3 C4 1.390(5) .
C3 H3B 0.9300 .
C4 C5 1.393(5) .
C4 C8 1.498(5) .
C5 C6 1.388(5) .
C5 H5B 0.9300 .
C6 C7 1.393(5) .
C6 C9 1.488(5) .
C7 H7B 0.9300 .
